data_8102796
loop_
_publ_author_name
'Jin-Jin Wei'
'Xi Mai'
'Hong-Ying Xia'
'Wei Tong'
'Li Lin'

_publ_section_title
;
 Crystal structure of ethyl 2-(3-(2-fluorobenzyloxy)ureido)acetate,
 C12H15FN2O4
;
_journal_issue 3
_journal_name_full 'Zeitschrift f\"ur Kristallographie - New Crystal Structures'
_journal_page_first 553
_journal_volume 225
_journal_year 2010
_chemical_formula_sum 'C12 H15 F N2 O4'
_chemical_formula_weight 270.26
_chemical_melting_point_gt 324
_chemical_melting_point_lt 325
_chemical_name_systematic
; 
ethyl 2-(3-(2-fluorobenzyloxy) ureido) acetate
;
_space_group_IT_number 14
_symmetry_cell_setting monoclinic
_symmetry_space_group_name_Hall '-P 2yn'
_symmetry_space_group_name_H-M 'P 1 21/n 1'
_atom_sites_solution_hydrogens geom
_atom_sites_solution_primary direct
_atom_sites_solution_secondary difmap
_audit_creation_method SHELXL-97
_audit_update_record
;
'2010-03-17 # Formatted by publCIF'
;
_cell_angle_alpha 90.00
_cell_angle_beta 96.6290(10)
_cell_angle_gamma 90.00
_cell_formula_units_Z 4
_cell_length_a 16.5402(14)
_cell_length_b 4.8905(5)
_cell_length_c 16.7576(16)
_cell_measurement_reflns_used 1335
_cell_measurement_temperature 298(2)
_cell_measurement_theta_max 20.955
_cell_measurement_theta_min 2.48
_cell_volume 1346.5(2)
_computing_cell_refinement 'Bruker SMART'
_computing_data_collection 'Bruker SMART'
_computing_data_reduction 'Bruker SAINT'
_computing_molecular_graphics 'Bruker SHELXTL'
_computing_publication_material 'Bruker SHELXTL'
_computing_structure_refinement 'SHELXL-97 (Sheldrick, 1997)'
_computing_structure_solution 'SHELXS-97 (Sheldrick, 1990)'
_diffrn_ambient_temperature 298(2)
_diffrn_measured_fraction_theta_full 0.998
_diffrn_measured_fraction_theta_max 0.998
_diffrn_measurement_device_type 'CCD area detector'
_diffrn_measurement_method 'phi and omega scans'
_diffrn_radiation_monochromator graphite
_diffrn_radiation_source 'fine-focus sealed tube'
_diffrn_radiation_type MoK\a
_diffrn_radiation_wavelength 0.71073
_diffrn_reflns_av_R_equivalents 0.0326
_diffrn_reflns_av_sigmaI/netI 0.0414
_diffrn_reflns_limit_h_max 19
_diffrn_reflns_limit_h_min -16
_diffrn_reflns_limit_k_max 5
_diffrn_reflns_limit_k_min -5
_diffrn_reflns_limit_l_max 16
_diffrn_reflns_limit_l_min -19
_diffrn_reflns_number 6339
_diffrn_reflns_theta_full 25.02
_diffrn_reflns_theta_max 25.02
_diffrn_reflns_theta_min 1.64
_exptl_absorpt_coefficient_mu 0.109
_exptl_absorpt_correction_T_max 0.9785
_exptl_absorpt_correction_T_min 0.9555
_exptl_absorpt_correction_type multi-scan
_exptl_absorpt_process_details sadabs
_exptl_crystal_colour colourless
_exptl_crystal_density_diffrn 1.333
_exptl_crystal_density_method 'not measured'
_exptl_crystal_description column
_exptl_crystal_F_000 568
_exptl_crystal_size_max 0.42
_exptl_crystal_size_mid 0.22
_exptl_crystal_size_min 0.20
_refine_diff_density_max 0.145
_refine_diff_density_min -0.137
_refine_diff_density_rms 0.033
_refine_ls_extinction_method none
_refine_ls_goodness_of_fit_ref 1.029
_refine_ls_hydrogen_treatment constr
_refine_ls_matrix_type full
_refine_ls_number_parameters 173
_refine_ls_number_reflns 2375
_refine_ls_number_restraints 0
_refine_ls_restrained_S_all 1.029
_refine_ls_R_factor_all 0.1051
_refine_ls_R_factor_gt 0.0477
_refine_ls_shift/su_max 0.000
_refine_ls_shift/su_mean 0.000
_refine_ls_structure_factor_coef Fsqd
_refine_ls_weighting_details 'calc w=1/[\s^2^(Fo^2^)+(0.0507P)^2^+0.3421P] where P=(Fo^2^+2Fc^2^)/3'
_refine_ls_weighting_scheme calc
_refine_ls_wR_factor_gt 0.1083
_refine_ls_wR_factor_ref 0.1390
_reflns_number_gt 1212
_reflns_number_total 2375
_reflns_threshold_expression >2sigma(I)
_cod_data_source_file 1267-3103.cff
_cod_data_source_block 100310c
_cod_depositor_comments
;
The following automatic conversions were performed:
'_symmetry_cell_setting' value 'Monoclinic' changed to 'monoclinic'
according to '/home/saulius/struct/CIF-dictionaries/cif_core.dic'
dictionary named 'cif_core.dic' version 2.4.1 from 2010-06-29.

Automatic conversion script
Id: cif_fix_enum 1555 2011-01-17 13:19:09Z saulius 
;
_cod_original_sg_symbol_H-M P2(1)/n
_cod_database_code 8102796

loop_
_symmetry_equiv_pos_as_xyz
'x, y, z'
'-x+1/2, y+1/2, -z+1/2'
'-x, -y, -z'
'x-1/2, -y-1/2, z-1/2'

loop_
_atom_site_label
_atom_site_type_symbol
_atom_site_fract_x
_atom_site_fract_y
_atom_site_fract_z
_atom_site_U_iso_or_equiv
_atom_site_adp_type
_atom_site_occupancy
_atom_site_symmetry_multiplicity
_atom_site_calc_flag
_atom_site_refinement_flags
_atom_site_disorder_assembly
_atom_site_disorder_group
F1 F 0.17902(12) 0.4926(4) 0.46695(12) 0.1062(7) Uani 1 1 d . . .
N1 N 0.37517(15) 0.4966(5) 0.55416(14) 0.0738(7) Uani 1 1 d . . .
H1 H 0.3370 0.5544 0.5190 0.089 Uiso 1 1 calc R . .
N2 N 0.40361(14) 0.1584(6) 0.46650(15) 0.0928(10) Uani 1 1 d . . .
H2 H 0.4306 0.0170 0.4544 0.111 Uiso 1 1 calc R . .
O1 O 0.38540(12) 0.5307(4) 0.76818(14) 0.0787(6) Uani 1 1 d . . .
O2 O 0.31557(15) 0.2456(5) 0.68266(16) 0.1092(9) Uani 1 1 d . . .
O3 O 0.48374(11) 0.2190(4) 0.58136(11) 0.0772(7) Uani 1 1 d . . .
O4 O 0.33750(11) 0.2559(4) 0.41410(11) 0.0713(6) Uani 1 1 d . . .
C1 C 0.35784(18) 0.4405(7) 0.6956(2) 0.0704(9) Uani 1 1 d . . .
C2 C 0.38739(18) 0.6195(6) 0.63255(17) 0.0711(9) Uani 1 1 d . . .
H2A H 0.3588 0.7928 0.6313 0.085 Uiso 1 1 calc R . .
H2B H 0.4449 0.6560 0.6465 0.085 Uiso 1 1 calc R . .
C3 C 0.42364(17) 0.2917(6) 0.53610(17) 0.0633(8) Uani 1 1 d . . .
C4 C 0.27098(18) 0.0684(6) 0.41577(17) 0.0699(9) Uani 1 1 d . . .
H4A H 0.2585 0.0440 0.4705 0.084 Uiso 1 1 calc R . .
H4B H 0.2852 -0.1081 0.3950 0.084 Uiso 1 1 calc R . .
C5 C 0.19950(16) 0.1838(6) 0.36526(16) 0.0573(7) Uani 1 1 d . . .
C6 C 0.15505(18) 0.3886(7) 0.39181(19) 0.0705(9) Uani 1 1 d . . .
C7 C 0.0883(2) 0.5007(8) 0.3475(3) 0.0954(11) Uani 1 1 d . . .
H7 H 0.0594 0.6429 0.3678 0.114 Uiso 1 1 calc R . .
C8 C 0.0658(2) 0.3961(9) 0.2724(3) 0.0977(13) Uani 1 1 d . . .
H8 H 0.0204 0.4669 0.2412 0.117 Uiso 1 1 calc R . .
C9 C 0.1083(2) 0.1930(9) 0.2434(2) 0.0910(12) Uani 1 1 d . . .
H9 H 0.0926 0.1242 0.1922 0.109 Uiso 1 1 calc R . .
C10 C 0.17446(18) 0.0876(7) 0.28910(18) 0.0763(9) Uani 1 1 d . . .
H10 H 0.2035 -0.0532 0.2683 0.092 Uiso 1 1 calc R . .
C11 C 0.3602(2) 0.3805(8) 0.8360(2) 0.1042(13) Uani 1 1 d . . .
H11A H 0.3725 0.1877 0.8310 0.125 Uiso 1 1 calc R . .
H11B H 0.3020 0.3998 0.8373 0.125 Uiso 1 1 calc R . .
C12 C 0.4040(3) 0.4907(11) 0.9094(2) 0.156(2) Uani 1 1 d . . .
H12A H 0.4615 0.4675 0.9081 0.234 Uiso 1 1 calc R . .
H12B H 0.3876 0.3955 0.9550 0.234 Uiso 1 1 calc R . .
H12C H 0.3918 0.6818 0.9136 0.234 Uiso 1 1 calc R . .

loop_
_atom_site_aniso_label
_atom_site_aniso_U_11
_atom_site_aniso_U_22
_atom_site_aniso_U_33
_atom_site_aniso_U_23
_atom_site_aniso_U_13
_atom_site_aniso_U_12
F1 0.1077(15) 0.1078(16) 0.1015(15) -0.0297(13) 0.0058(11) 0.0148(12)
N1 0.0770(17) 0.0672(18) 0.0712(17) -0.0104(14) -0.0168(13) 0.0180(14)
N2 0.0839(18) 0.106(2) 0.0762(18) -0.0327(17) -0.0429(15) 0.0436(16)
O1 0.0826(14) 0.0766(15) 0.0784(15) 0.0078(13) 0.0161(12) -0.0063(12)
O2 0.1010(18) 0.0787(18) 0.150(2) -0.0182(16) 0.0222(16) -0.0315(16)
O3 0.0600(12) 0.0985(17) 0.0659(13) -0.0158(12) -0.0236(10) 0.0176(11)
O4 0.0577(11) 0.0826(15) 0.0661(13) 0.0012(11) -0.0249(9) 0.0117(11)
C1 0.0585(19) 0.060(2) 0.092(3) -0.005(2) 0.0061(17) 0.0052(17)
C2 0.083(2) 0.0515(19) 0.076(2) -0.0091(17) 0.0004(17) 0.0028(16)
C3 0.0584(17) 0.066(2) 0.0617(19) -0.0034(16) -0.0093(15) 0.0048(16)
C4 0.071(2) 0.070(2) 0.0652(19) 0.0097(16) -0.0085(15) 0.0079(17)
C5 0.0544(16) 0.057(2) 0.0576(18) 0.0087(15) -0.0057(14) -0.0026(15)
C6 0.065(2) 0.070(2) 0.073(2) -0.0009(18) -0.0058(16) -0.0029(17)
C7 0.068(2) 0.081(3) 0.134(3) 0.009(3) 0.002(2) 0.0118(19)
C8 0.062(2) 0.100(3) 0.122(4) 0.042(3) -0.031(2) -0.013(2)
C9 0.079(2) 0.111(3) 0.077(2) 0.021(2) -0.021(2) -0.021(2)
C10 0.072(2) 0.087(3) 0.066(2) -0.0003(18) -0.0084(16) -0.0072(18)
C11 0.103(3) 0.108(3) 0.109(3) 0.031(3) 0.039(2) 0.001(2)
C12 0.220(6) 0.175(5) 0.078(3) 0.021(3) 0.041(3) -0.020(4)

loop_
_atom_type_symbol
_atom_type_description
_atom_type_scat_dispersion_real
_atom_type_scat_dispersion_imag
_atom_type_scat_source
C C 0.0033 0.0016 'International Tables Vol C Tables 4.2.6.8 and 6.1.1.4'
H H 0.0000 0.0000 'International Tables Vol C Tables 4.2.6.8 and 6.1.1.4'
O O 0.0106 0.0060 'International Tables Vol C Tables 4.2.6.8 and 6.1.1.4'
N N 0.0061 0.0033 'International Tables Vol C Tables 4.2.6.8 and 6.1.1.4'
F F 0.0171 0.0103 'International Tables Vol C Tables 4.2.6.8 and 6.1.1.4'

loop_
_geom_angle_atom_site_label_1
_geom_angle_atom_site_label_2
_geom_angle_atom_site_label_3
_geom_angle
_geom_angle_site_symmetry_1
_geom_angle_site_symmetry_3
_geom_angle_publ_flag
C3 N1 C2 119.6(2) . . ?
C3 N1 H1 120.2 . . ?
C2 N1 H1 120.2 . . ?
C3 N2 O4 118.3(2) . . ?
C3 N2 H2 120.8 . . ?
O4 N2 H2 120.8 . . ?
C1 O1 C11 116.8(3) . . ?
N2 O4 C4 108.3(2) . . ?
O2 C1 O1 124.6(3) . . ?
O2 C1 C2 125.0(3) . . ?
O1 C1 C2 110.3(3) . . ?
N1 C2 C1 112.2(3) . . ?
N1 C2 H2A 109.2 . . ?
C1 C2 H2A 109.2 . . ?
N1 C2 H2B 109.2 . . ?
C1 C2 H2B 109.2 . . ?
H2A C2 H2B 107.9 . . ?
O3 C3 N1 122.6(3) . . ?
O3 C3 N2 119.7(3) . . ?
N1 C3 N2 117.7(2) . . ?
O4 C4 C5 108.0(2) . . ?
O4 C4 H4A 110.1 . . ?
C5 C4 H4A 110.1 . . ?
O4 C4 H4B 110.1 . . ?
C5 C4 H4B 110.1 . . ?
H4A C4 H4B 108.4 . . ?
C6 C5 C10 116.2(3) . . ?
C6 C5 C4 121.6(3) . . ?
C10 C5 C4 122.2(3) . . ?
C5 C6 C7 123.7(3) . . ?
C5 C6 F1 117.8(3) . . ?
C7 C6 F1 118.5(3) . . ?
C8 C7 C6 117.7(4) . . ?
C8 C7 H7 121.2 . . ?
C6 C7 H7 121.2 . . ?
C9 C8 C7 120.8(3) . . ?
C9 C8 H8 119.6 . . ?
C7 C8 H8 119.6 . . ?
C8 C9 C10 119.9(4) . . ?
C8 C9 H9 120.1 . . ?
C10 C9 H9 120.1 . . ?
C9 C10 C5 121.8(3) . . ?
C9 C10 H10 119.1 . . ?
C5 C10 H10 119.1 . . ?
O1 C11 C12 108.3(3) . . ?
O1 C11 H11A 110.0 . . ?
C12 C11 H11A 110.0 . . ?
O1 C11 H11B 110.0 . . ?
C12 C11 H11B 110.0 . . ?
H11A C11 H11B 108.4 . . ?
C11 C12 H12A 109.5 . . ?
C11 C12 H12B 109.5 . . ?
H12A C12 H12B 109.5 . . ?
C11 C12 H12C 109.5 . . ?
H12A C12 H12C 109.5 . . ?
H12B C12 H12C 109.5 . . ?

loop_
_geom_bond_atom_site_label_1
_geom_bond_atom_site_label_2
_geom_bond_distance
_geom_bond_site_symmetry_2
_geom_bond_publ_flag
F1 C6 1.373(3) . ?
N1 C3 1.340(4) . ?
N1 C2 1.437(3) . ?
N1 H1 0.8600 . ?
N2 C3 1.344(3) . ?
N2 O4 1.404(2) . ?
N2 H2 0.8600 . ?
O1 C1 1.324(4) . ?
O1 C11 1.454(4) . ?
O2 C1 1.187(3) . ?
O3 C3 1.231(3) . ?
O4 C4 1.435(3) . ?
C1 C2 1.497(4) . ?
C2 H2A 0.9700 . ?
C2 H2B 0.9700 . ?
C4 C5 1.484(3) . ?
C4 H4A 0.9700 . ?
C4 H4B 0.9700 . ?
C5 C6 1.348(4) . ?
C5 C10 1.378(4) . ?
C6 C7 1.371(4) . ?
C7 C8 1.370(5) . ?
C7 H7 0.9300 . ?
C8 C9 1.340(5) . ?
C8 H8 0.9300 . ?
C9 C10 1.363(4) . ?
C9 H9 0.9300 . ?
C10 H10 0.9300 . ?
C11 C12 1.458(5) . ?
C11 H11A 0.9700 . ?
C11 H11B 0.9700 . ?
C12 H12A 0.9600 . ?
C12 H12B 0.9600 . ?
C12 H12C 0.9600 . ?

loop_
_geom_torsion_atom_site_label_1
_geom_torsion_atom_site_label_2
_geom_torsion_atom_site_label_3
_geom_torsion_atom_site_label_4
_geom_torsion
_geom_torsion_site_symmetry_1
_geom_torsion_site_symmetry_2
_geom_torsion_site_symmetry_3
_geom_torsion_site_symmetry_4
_geom_torsion_publ_flag
C3 N2 O4 C4 -107.9(3) . . . . ?
C11 O1 C1 O2 -1.2(4) . . . . ?
C11 O1 C1 C2 178.7(3) . . . . ?
C3 N1 C2 C1 -74.7(3) . . . . ?
O2 C1 C2 N1 -13.6(4) . . . . ?
O1 C1 C2 N1 166.6(2) . . . . ?
C2 N1 C3 O3 -7.0(5) . . . . ?
C2 N1 C3 N2 171.3(3) . . . . ?
O4 N2 C3 O3 -176.4(3) . . . . ?
O4 N2 C3 N1 5.3(4) . . . . ?
N2 O4 C4 C5 175.7(2) . . . . ?
O4 C4 C5 C6 -77.1(3) . . . . ?
O4 C4 C5 C10 103.3(3) . . . . ?
C10 C5 C6 C7 0.0(5) . . . . ?
C4 C5 C6 C7 -179.6(3) . . . . ?
C10 C5 C6 F1 -179.0(3) . . . . ?
C4 C5 C6 F1 1.4(4) . . . . ?
C5 C6 C7 C8 0.5(5) . . . . ?
F1 C6 C7 C8 179.4(3) . . . . ?
C6 C7 C8 C9 -0.6(5) . . . . ?
C7 C8 C9 C10 0.4(6) . . . . ?
C8 C9 C10 C5 0.1(5) . . . . ?
C6 C5 C10 C9 -0.2(4) . . . . ?
C4 C5 C10 C9 179.4(3) . . . . ?
C1 O1 C11 C12 173.5(3) . . . . ?

loop_
_cod_related_entry_id
_cod_related_entry_database
_cod_related_entry_code
1 ChemSpider 30653993
